data_4503538
loop_
_publ_author_name
'Bernardes, Carlos E. S.'
'Piedade, M. F\'atima M.'
'Piedade, Manuel E. Minas da'

_publ_section_title
;
 Polymorphism in 4&#x2032;-Hydroxyacetophenone: Structure and Energetics
;
_journal_issue 7
_journal_name_full 'Crystal Growth &amp; Design'
_journal_page_first 2419
_journal_paper_doi 10.1021/cg7012792
_journal_volume 8
_journal_year 2008
_chemical_formula_sum 'C8 H8 O2'
_chemical_formula_weight 136.14
_chemical_name_systematic
;
 ?
;
_space_group_IT_number 19
_symmetry_cell_setting orthorhombic
_symmetry_space_group_name_Hall 'P 2ac 2ab'
_symmetry_space_group_name_H-M 'P 21 21 21'
_atom_sites_solution_hydrogens geom
_atom_sites_solution_primary direct
_atom_sites_solution_secondary difmap
_audit_creation_method SHELXL-97
_cell_angle_alpha 90.00
_cell_angle_beta 90.00
_cell_angle_gamma 90.00
_cell_formula_units_Z 8
_cell_length_a 6.1554(17)
_cell_length_b 9.108(3)
_cell_length_c 24.445(6)
_cell_measurement_temperature 273(2)
_cell_volume 1370.5(7)
_computing_cell_refinement 'BRUKER SMART'
_computing_data_collection 'BRUKER SMART'
_computing_data_reduction 'BRUKER SAINT'
_computing_molecular_graphics 'ORTEP and MERCURY'
_computing_structure_refinement 'SHELXL-97 (Sheldrick, 1997)'
_computing_structure_solution SIR97
_diffrn_ambient_temperature 273(2)
_diffrn_measured_fraction_theta_full 0.980
_diffrn_measured_fraction_theta_max 0.980
_diffrn_measurement_device_type 'CCD Area Detector'
_diffrn_measurement_method 'phi and omega scans'
_diffrn_radiation_monochromator graphite
_diffrn_radiation_source 'fine-focus sealed tube'
_diffrn_radiation_type MoK\a
_diffrn_radiation_wavelength 0.71073
_diffrn_reflns_av_R_equivalents 0.0840
_diffrn_reflns_av_sigmaI/netI 0.1205
_diffrn_reflns_limit_h_max 8
_diffrn_reflns_limit_h_min -8
_diffrn_reflns_limit_k_max 12
_diffrn_reflns_limit_k_min -9
_diffrn_reflns_limit_l_max 27
_diffrn_reflns_limit_l_min -34
_diffrn_reflns_number 10647
_diffrn_reflns_theta_full 30.70
_diffrn_reflns_theta_max 30.70
_diffrn_reflns_theta_min 3.33
_exptl_absorpt_coefficient_mu 0.095
_exptl_absorpt_correction_T_max 0.9925
_exptl_absorpt_correction_T_min 0.9542
_exptl_absorpt_correction_type multi-scan
_exptl_crystal_colour colourless
_exptl_crystal_density_diffrn 1.320
_exptl_crystal_density_method 'not measured'
_exptl_crystal_description parallelipipede
_exptl_crystal_F_000 576
_exptl_crystal_size_max 0.50
_exptl_crystal_size_mid 0.15
_exptl_crystal_size_min 0.08
_refine_diff_density_max 0.192
_refine_diff_density_min -0.170
_refine_diff_density_rms 0.042
_refine_ls_abs_structure_details 'Flack H D (1983), Acta Cryst. A39, 876-881'
_refine_ls_abs_structure_Flack 0.1(15)
_refine_ls_extinction_method none
_refine_ls_goodness_of_fit_ref 0.952
_refine_ls_hydrogen_treatment mixed
_refine_ls_matrix_type full
_refine_ls_number_parameters 245
_refine_ls_number_reflns 4110
_refine_ls_number_restraints 0
_refine_ls_restrained_S_all 0.952
_refine_ls_R_factor_all 0.1297
_refine_ls_R_factor_gt 0.0562
_refine_ls_shift/su_max 0.027
_refine_ls_shift/su_mean 0.003
_refine_ls_structure_factor_coef Fsqd
_refine_ls_weighting_details 'calc w=1/[\s^2^(Fo^2^)+(0.0000P)^2^+0.0000P] where P=(Fo^2^+2Fc^2^)/3'
_refine_ls_weighting_scheme calc
_refine_ls_wR_factor_gt 0.0990
_refine_ls_wR_factor_ref 0.1238
_reflns_number_gt 2267
_reflns_number_total 4110
_reflns_threshold_expression >2sigma(I)
_cod_data_source_file cg7012792-file005.cif
_cod_data_source_block 251006hidroxiacetofenona
_cod_original_sg_symbol_H-M P212121
_cod_database_code 4503538

loop_
_symmetry_equiv_pos_as_xyz
'x, y, z'
'-x+1/2, -y, z+1/2'
'-x, y+1/2, -z+1/2'
'x+1/2, -y+1/2, -z'

loop_
_atom_site_label
_atom_site_type_symbol
_atom_site_fract_x
_atom_site_fract_y
_atom_site_fract_z
_atom_site_U_iso_or_equiv
_atom_site_adp_type
_atom_site_occupancy
_atom_site_symmetry_multiplicity
_atom_site_calc_flag
H6A H 0.448(4) 0.361(3) -0.1284(10) 0.042(7) Uiso 1 1 d
H3A H -0.169(4) 0.349(2) -0.0151(9) 0.038(6) Uiso 1 1 d
H2B H 0.232(5) 1.033(3) 0.1813(11) 0.057(8) Uiso 1 1 d
H3B H 0.483(5) 1.050(3) 0.2516(12) 0.058(8) Uiso 1 1 d
H5A H 0.417(5) 0.519(3) -0.0546(10) 0.050(8) Uiso 1 1 d
H01B H 0.241(5) 0.776(3) 0.0809(13) 0.077(11) Uiso 1 1 d
H2A H -0.127(4) 0.183(2) -0.0890(10) 0.041(7) Uiso 1 1 d
H6B H 0.558(4) 0.697(3) 0.1151(10) 0.042(7) Uiso 1 1 d
H8A H -0.090(4) 0.652(3) 0.0743(11) 0.055(8) Uiso 1 1 d
H5B H 0.808(5) 0.714(3) 0.1845(10) 0.050(7) Uiso 1 1 d
H8D H 0.828(6) 1.096(3) 0.2968(11) 0.070(9) Uiso 1 1 d
H8B H -0.228(5) 0.589(2) 0.0231(10) 0.047(7) Uiso 1 1 d
H8E H 0.948(6) 0.985(3) 0.3406(14) 0.081(10) Uiso 1 1 d
H8C H -0.137(5) 0.486(3) 0.0651(10) 0.050(8) Uiso 1 1 d
H01A H 0.271(6) 0.188(3) -0.1778(13) 0.073(11) Uiso 1 1 d
H8F H 0.663(8) 0.998(4) 0.3296(15) 0.098(12) Uiso 1 1 d
O1B O 0.2177(3) 0.8514(2) 0.10361(7) 0.0433(4) Uani 1 1 d
O2A O 0.2662(3) 0.63110(19) 0.03053(7) 0.0467(4) Uani 1 1 d
C7A C 0.1096(4) 0.5551(3) 0.01758(10) 0.0356(5) Uani 1 1 d
C1B C 0.3750(3) 0.8608(3) 0.14228(9) 0.0339(5) Uani 1 1 d
C5A C 0.3082(4) 0.4492(3) -0.06091(10) 0.0364(6) Uani 1 1 d
C3A C -0.0380(4) 0.3472(3) -0.03882(10) 0.0372(6) Uani 1 1 d
C5B C 0.7035(4) 0.7791(3) 0.18359(11) 0.0442(6) Uani 1 1 d
C7B C 0.8449(4) 0.8869(3) 0.26939(10) 0.0405(6) Uani 1 1 d
C4B C 0.6846(4) 0.8826(2) 0.22470(9) 0.0337(5) Uani 1 1 d
C4A C 0.1254(3) 0.4484(2) -0.02739(9) 0.0313(5) Uani 1 1 d
O1A O 0.1660(3) 0.1632(2) -0.15901(8) 0.0555(5) Uani 1 1 d
O2B O 0.9896(3) 0.7952(2) 0.27240(7) 0.0556(5) Uani 1 1 d
C2A C -0.0205(4) 0.2518(3) -0.08205(10) 0.0414(6) Uani 1 1 d
C6A C 0.3261(4) 0.3553(3) -0.10462(10) 0.0387(6) Uani 1 1 d
C1A C 0.1610(4) 0.2568(3) -0.11607(9) 0.0392(6) Uani 1 1 d
C6B C 0.5510(4) 0.7678(3) 0.14267(10) 0.0416(6) Uani 1 1 d
C3B C 0.5081(4) 0.9762(3) 0.22323(11) 0.0413(6) Uani 1 1 d
C2B C 0.3540(4) 0.9662(3) 0.18264(11) 0.0417(6) Uani 1 1 d
C8B C 0.8245(6) 1.0043(3) 0.31194(13) 0.0542(8) Uani 1 1 d
C8A C -0.1014(5) 0.5731(3) 0.04694(12) 0.0445(6) Uani 1 1 d

loop_
_atom_site_aniso_label
_atom_site_aniso_U_11
_atom_site_aniso_U_22
_atom_site_aniso_U_33
_atom_site_aniso_U_23
_atom_site_aniso_U_13
_atom_site_aniso_U_12
O1B 0.0284(9) 0.0524(10) 0.0491(11) -0.0045(8) -0.0143(8) 0.0052(9)
O2A 0.0301(9) 0.0606(10) 0.0495(12) -0.0063(8) -0.0022(8) -0.0041(8)
C7A 0.0306(11) 0.0444(13) 0.0320(13) 0.0093(10) -0.0017(10) 0.0041(11)
C1B 0.0250(11) 0.0435(12) 0.0332(13) 0.0036(10) -0.0035(9) -0.0027(11)
C5A 0.0245(11) 0.0435(13) 0.0414(15) 0.0078(11) 0.0030(10) -0.0044(11)
C3A 0.0296(12) 0.0475(14) 0.0345(14) 0.0036(11) 0.0115(10) -0.0037(11)
C5B 0.0249(12) 0.0641(17) 0.0434(16) -0.0007(12) -0.0041(11) 0.0154(12)
C7B 0.0350(13) 0.0504(14) 0.0361(14) 0.0103(11) -0.0074(11) -0.0124(11)
C4B 0.0282(11) 0.0461(12) 0.0269(12) 0.0046(10) -0.0024(10) -0.0072(10)
C4A 0.0268(11) 0.0381(11) 0.0291(12) 0.0085(9) 0.0019(10) 0.0016(10)
O1A 0.0467(12) 0.0675(12) 0.0523(12) -0.0175(10) 0.0226(10) -0.0086(10)
O2B 0.0443(11) 0.0755(13) 0.0468(12) 0.0032(10) -0.0181(10) 0.0084(10)
C2A 0.0343(13) 0.0478(15) 0.0421(15) -0.0052(12) 0.0117(12) -0.0121(12)
C6A 0.0282(12) 0.0500(14) 0.0379(14) 0.0044(11) 0.0125(11) 0.0008(12)
C1A 0.0375(13) 0.0452(13) 0.0349(14) -0.0025(11) 0.0115(11) 0.0014(11)
C6B 0.0290(12) 0.0622(16) 0.0336(14) -0.0098(12) -0.0037(11) 0.0097(11)
C3B 0.0436(15) 0.0397(13) 0.0404(15) -0.0033(12) -0.0092(12) -0.0028(11)
C2B 0.0347(13) 0.0373(13) 0.0532(17) -0.0017(11) -0.0090(12) 0.0062(11)
C8B 0.0575(19) 0.0533(18) 0.0519(19) 0.0000(14) -0.0231(16) -0.0143(15)
C8A 0.0387(14) 0.0528(17) 0.0418(17) -0.0032(14) 0.0068(13) -0.0003(12)

loop_
_atom_type_symbol
_atom_type_description
_atom_type_scat_dispersion_real
_atom_type_scat_dispersion_imag
_atom_type_scat_source
C C 0.0033 0.0016 'International Tables Vol C Tables 4.2.6.8 and 6.1.1.4'
H H 0.0000 0.0000 'International Tables Vol C Tables 4.2.6.8 and 6.1.1.4'
O O 0.0106 0.0060 'International Tables Vol C Tables 4.2.6.8 and 6.1.1.4'

loop_
_geom_angle_atom_site_label_1
_geom_angle_atom_site_label_2
_geom_angle_atom_site_label_3
_geom_angle
C1B O1B H01B 111(2)
O2A C7A C4A 120.9(2)
O2A C7A C8A 119.8(2)
C4A C7A C8A 119.3(2)
O1B C1B C6B 121.9(2)
O1B C1B C2B 118.3(2)
C6B C1B C2B 119.7(2)
C6A C5A C4A 121.3(2)
C6A C5A H5A 119.6(16)
C4A C5A H5A 118.9(16)
C2A C3A C4A 121.1(2)
C2A C3A H3A 121.4(13)
C4A C3A H3A 117.4(13)
C6B C5B C4B 121.5(2)
C6B C5B H5B 118.0(17)
C4B C5B H5B 120.3(17)
O2B C7B C4B 120.9(2)
O2B C7B C8B 120.5(2)
C4B C7B C8B 118.6(2)
C3B C4B C5B 117.9(2)
C3B C4B C7B 122.0(2)
C5B C4B C7B 120.1(2)
C5A C4A C3A 118.0(2)
C5A C4A C7A 119.3(2)
C3A C4A C7A 122.66(19)
C1A O1A H01A 106(2)
C3A C2A C1A 120.1(2)
C3A C2A H2A 121.1(15)
C1A C2A H2A 118.8(15)
C5A C6A C1A 120.1(2)
C5A C6A H6A 120.2(15)
C1A C6A H6A 119.5(15)
O1A C1A C6A 123.3(2)
O1A C1A C2A 117.4(2)
C6A C1A C2A 119.3(2)
C5B C6B C1B 119.8(2)
C5B C6B H6B 123.0(16)
C1B C6B H6B 117.2(16)
C2B C3B C4B 121.3(2)
C2B C3B H3B 116.6(18)
C4B C3B H3B 122.1(18)
C3B C2B C1B 119.8(2)
C3B C2B H2B 121.1(16)
C1B C2B H2B 119.1(16)
C7B C8B H8D 111.9(18)
C7B C8B H8E 106.5(18)
H8D C8B H8E 114(3)
C7B C8B H8F 108.4(19)
H8D C8B H8F 103(3)
H8E C8B H8F 113(2)
C7A C8A H8A 110.1(16)
C7A C8A H8B 114.8(15)
H8A C8A H8B 111(2)
C7A C8A H8C 110.0(17)
H8A C8A H8C 108(2)
H8B C8A H8C 103(2)

loop_
_geom_bond_atom_site_label_1
_geom_bond_atom_site_label_2
_geom_bond_distance
O1B C1B 1.356(3)
O1B H01B 0.89(3)
O2A C7A 1.229(3)
C7A C4A 1.471(3)
C7A C8A 1.493(4)
C1B C6B 1.375(3)
C1B C2B 1.383(3)
C5A C6A 1.373(3)
C5A C4A 1.392(3)
C5A H5A 0.94(3)
C3A C2A 1.372(4)
C3A C4A 1.392(3)
C3A H3A 0.99(3)
C5B C6B 1.375(3)
C5B C4B 1.382(3)
C5B H5B 0.87(3)
C7B O2B 1.223(3)
C7B C4B 1.473(3)
C7B C8B 1.497(4)
C4B C3B 1.382(3)
O1A C1A 1.353(3)
O1A H01A 0.83(3)
C2A C1A 1.393(3)
C2A H2A 0.92(3)
C6A C1A 1.385(3)
C6A H6A 0.95(3)
C6B H6B 0.93(2)
C3B C2B 1.375(3)
C3B H3B 0.98(3)
C2B H2B 0.97(3)
C8B H8D 0.92(3)
C8B H8E 1.05(4)
C8B H8F 1.08(4)
C8A H8A 0.99(3)
C8A H8B 0.98(3)
C8A H8C 0.93(3)

loop_
_geom_torsion_atom_site_label_1
_geom_torsion_atom_site_label_2
_geom_torsion_atom_site_label_3
_geom_torsion_atom_site_label_4
_geom_torsion
C6B C5B C4B C3B -0.7(4)
C6B C5B C4B C7B 177.0(2)
O2B C7B C4B C3B 173.8(2)
C8B C7B C4B C3B -4.9(3)
O2B C7B C4B C5B -3.8(3)
C8B C7B C4B C5B 177.5(2)
C6A C5A C4A C3A 1.2(3)
C6A C5A C4A C7A -177.5(2)
C2A C3A C4A C5A -0.5(3)
C2A C3A C4A C7A 178.2(2)
O2A C7A C4A C5A -9.8(3)
C8A C7A C4A C5A 168.9(2)
O2A C7A C4A C3A 171.5(2)
C8A C7A C4A C3A -9.8(3)
C4A C3A C2A C1A -1.2(4)
C4A C5A C6A C1A -0.2(4)
C5A C6A C1A O1A 178.7(2)
C5A C6A C1A C2A -1.5(4)
C3A C2A C1A O1A -178.0(2)
C3A C2A C1A C6A 2.2(4)
C4B C5B C6B C1B -0.1(4)
O1B C1B C6B C5B -178.3(2)
C2B C1B C6B C5B 0.8(4)
C5B C4B C3B C2B 0.8(4)
C7B C4B C3B C2B -176.8(2)
C4B C3B C2B C1B -0.1(4)
O1B C1B C2B C3B 178.4(2)
C6B C1B C2B C3B -0.7(4)
